data_7709129
loop_
_publ_author_name
'Nag, Ekta'
'Kulkarni, Aditya'
'Gorantla, Sai Manoj N. V. T.'
'Graw, Nico'
'Francis, Maria'
'Herbst-Irmer, Regine'
'Stalke, Dietmar'
'Roesky, Herbert W.'
'Mondal, Kartik Chandra'
'Roy, Sudipta'

_publ_section_title
;
 Fluorescent organo-antimony compounds as precursors for syntheses of
 redox-active trimeric and dimeric alkali metal antimonides: an insight
 into electron transfer reduction processes.
;
_journal_issue 5
_journal_name_full 'Dalton transactions (Cambridge, England : 2003)'
_journal_page_first 1791
_journal_page_last 1805
_journal_paper_doi 10.1039/d1dt03398k
_journal_volume 51
_journal_year 2022
_chemical_formula_moiety '2(C24 H48 Cl3 Mg2 O6), Br3.42 Cl4.58 Sb2'
_chemical_formula_sum 'C48 H96 Br3.42 Cl10.58 Mg4 O12 Sb2'
_chemical_formula_weight 1854.25
_space_group_crystal_system triclinic
_space_group_IT_number 2
_space_group_name_Hall '-P 1'
_space_group_name_H-M_alt 'P -1'
_atom_sites_solution_hydrogens geom
_audit_creation_method SHELXL-2018/3
_audit_update_record
;
2021-04-16 deposited with the CCDC.	2021-12-21 downloaded from the CCDC.
;
_cell_angle_alpha 97.01(2)
_cell_angle_beta 107.72(2)
_cell_angle_gamma 98.91(2)
_cell_formula_units_Z 1
_cell_length_a 11.492(2)
_cell_length_b 12.810(2)
_cell_length_c 13.501(3)
_cell_measurement_reflns_used 9910
_cell_measurement_temperature 100(2)
_cell_measurement_theta_max 20.4225
_cell_measurement_theta_min 2.2625
_cell_volume 1839.9(7)
_computing_cell_refinement 'SAINT V8.34A'
_computing_data_collection 'APEX2 v2012.2'
_computing_data_reduction 'SAINT V8.34A'
_computing_molecular_graphics 'XP Version 5.1'
_computing_publication_material 'XP Version 5.1'
_computing_structure_refinement 'SHELXL-2018/3 (Sheldrick, 2018)'
_computing_structure_solution 'SHELXT 2018/2 (Sheldrick, 2018)'
_diffrn_ambient_temperature 100(2)
_diffrn_measured_fraction_theta_full 1.000
_diffrn_measured_fraction_theta_max 0.999
_diffrn_measurement_device_type 'Bruker Smart APEX II Quazar'
_diffrn_measurement_method 'omega scans'
_diffrn_radiation_type AgK\a
_diffrn_radiation_wavelength 0.56086
_diffrn_reflns_av_R_equivalents 0.0506
_diffrn_reflns_av_unetI/netI 0.0301
_diffrn_reflns_Laue_measured_fraction_full 1.000
_diffrn_reflns_Laue_measured_fraction_max 0.999
_diffrn_reflns_limit_h_max 14
_diffrn_reflns_limit_h_min -14
_diffrn_reflns_limit_k_max 16
_diffrn_reflns_limit_k_min -15
_diffrn_reflns_limit_l_max 16
_diffrn_reflns_limit_l_min -16
_diffrn_reflns_number 68068
_diffrn_reflns_point_group_measured_fraction_full 1.000
_diffrn_reflns_point_group_measured_fraction_max 0.999
_diffrn_reflns_theta_full 19.665
_diffrn_reflns_theta_max 20.589
_diffrn_reflns_theta_min 1.291
_diffrn_source 'INCOATEC Microsource'
_exptl_absorpt_coefficient_mu 1.623
_exptl_absorpt_correction_T_max 0.7445
_exptl_absorpt_correction_T_min 0.6772
_exptl_absorpt_correction_type multi-scan
_exptl_absorpt_process_details SADABS-2016/2
_exptl_crystal_colour yellow
_exptl_crystal_density_diffrn 1.673
_exptl_crystal_description block
_exptl_crystal_F_000 930
_exptl_crystal_size_max 0.261
_exptl_crystal_size_mid 0.172
_exptl_crystal_size_min 0.123
_refine_diff_density_max 0.834
_refine_diff_density_min -0.699
_refine_diff_density_rms 0.082
_refine_ls_extinction_method none
_refine_ls_goodness_of_fit_ref 1.018
_refine_ls_hydrogen_treatment constr
_refine_ls_matrix_type full
_refine_ls_number_parameters 561
_refine_ls_number_reflns 7593
_refine_ls_number_restraints 1741
_refine_ls_restrained_S_all 0.958
_refine_ls_R_factor_all 0.0408
_refine_ls_R_factor_gt 0.0261
_refine_ls_shift/su_max 0.002
_refine_ls_shift/su_mean 0.000
_refine_ls_structure_factor_coef Fsqd
_refine_ls_weighting_details 'w=1/[\s^2^(Fo^2^)+(0.0284P)^2^+1.4841P] where P=(Fo^2^+2Fc^2^)/3'
_refine_ls_weighting_scheme calc
_refine_ls_wR_factor_gt 0.0573
_refine_ls_wR_factor_ref 0.0633
_reflns_Friedel_coverage 0.000
_reflns_number_gt 6137
_reflns_number_total 7593
_reflns_threshold_expression 'I > 2\s(I)'
_cod_data_source_file d1dt03398k2.cif
_cod_data_source_block 2
_cod_depositor_comments 'Adding full bibliography for 7709128--7709133.cif.'
_cod_original_cell_volume 1839.9(6)
_cod_database_code 7709129
_shelx_shelxl_version_number 2018/3
_shelx_space_group_comment
;
The symmetry employed for this shelxl refinement is uniquely defined
by the following loop, which should always be used as a source of
symmetry information in preference to the above space-group names.
They are only intended as comments.
;
_shelx_estimated_absorpt_t_min 0.677
_shelx_estimated_absorpt_t_max 0.825

loop_
_space_group_symop_operation_xyz
'x, y, z'
'-x, -y, -z'

loop_
_atom_site_label
_atom_site_type_symbol
_atom_site_fract_x
_atom_site_fract_y
_atom_site_fract_z
_atom_site_U_iso_or_equiv
_atom_site_adp_type
_atom_site_occupancy
_atom_site_site_symmetry_order
_atom_site_calc_flag
_atom_site_refinement_flags_posn
_atom_site_refinement_flags_adp
_atom_site_refinement_flags_occupancy
_atom_site_disorder_assembly
_atom_site_disorder_group
Sb1 Sb 0.32621(2) 1.01101(2) 0.88517(2) 0.02192(6) Uani 1 1 d D . . . .
Cl1 Cl 0.4278(4) 1.1871(3) 0.8889(3) 0.0270(4) Uani 0.891(2) 1 d D . P A 1
Cl2 Cl 0.1430(3) 1.0809(4) 0.9119(2) 0.0248(5) Uani 0.842(2) 1 d D . P A 1
Br3 Br 0.22764(18) 0.9742(2) 0.68028(16) 0.0314(3) Uani 0.672(2) 1 d D . P A 1
Br4 Br 0.54857(15) 0.94252(14) 0.87162(8) 0.0255(2) Uani 0.769(2) 1 d . . P A 1
Br1 Br 0.4328(14) 1.1984(10) 0.8740(11) 0.0270(4) Uani 0.109(2) 1 d D . P A 2
Br2 Br 0.1265(8) 1.0800(9) 0.8888(6) 0.0248(5) Uani 0.158(2) 1 d D . P A 2
Cl3 Cl 0.2460(11) 0.9708(13) 0.6902(9) 0.0314(3) Uani 0.328(2) 1 d D . P A 2
Cl4 Cl 0.5597(14) 0.9452(13) 0.8913(9) 0.0255(2) Uani 0.231(2) 1 d . . P A 2
Mg1 Mg 0.84894(7) 0.62783(7) 0.78135(6) 0.01482(18) Uani 1 1 d D . . . .
Mg2 Mg 0.78099(8) 0.41004(7) 0.62032(6) 0.01829(19) Uani 1 1 d D . . . .
Cl5 Cl 0.95570(6) 0.56746(5) 0.65399(5) 0.01941(14) Uani 1 1 d . . . . .
Cl6 Cl 0.83700(6) 0.43782(5) 0.81540(5) 0.01897(14) Uani 1 1 d . . . . .
Cl7 Cl 0.65297(6) 0.55329(5) 0.63216(5) 0.02008(14) Uani 1 1 d . . . . .
O1 O 1.01950(15) 0.69079(13) 0.89498(13) 0.0167(4) Uani 1 1 d D . . . .
C1 C 1.1219(2) 0.6337(2) 0.9259(2) 0.0208(6) Uani 1 1 d D . . . .
H1A H 1.137087 0.598648 0.862728 0.025 Uiso 1 1 calc R U . . .
H1AB H 1.102559 0.578107 0.966621 0.025 Uiso 1 1 calc R U . . .
C2 C 1.2344(2) 0.7185(2) 0.9934(2) 0.0264(6) Uani 1 1 d D . . . .
H2A H 1.282352 0.748741 0.950090 0.032 Uiso 1 1 calc R U . . .
H2AB H 1.290091 0.688946 1.049706 0.032 Uiso 1 1 calc R U . . .
C3 C 1.1761(3) 0.8022(2) 1.0394(2) 0.0274(6) Uani 1 1 d D . . . .
H3A H 1.153533 0.781443 1.100465 0.033 Uiso 1 1 calc R U . . .
H3AB H 1.232980 0.873541 1.061800 0.033 Uiso 1 1 calc R U . . .
C4 C 1.0615(3) 0.8022(2) 0.9475(2) 0.0241(6) Uani 1 1 d D . . . .
H4A H 0.996647 0.827820 0.972557 0.029 Uiso 1 1 calc R U . . .
H4AB H 1.082386 0.848672 0.899321 0.029 Uiso 1 1 calc R U . . .
O2 O 0.76879(15) 0.66043(14) 0.89741(12) 0.0159(4) Uani 1 1 d D . . . .
C5 C 0.8199(2) 0.6366(2) 1.00331(18) 0.0177(5) Uani 1 1 d D . . . .
H5A H 0.864475 0.703502 1.054642 0.021 Uiso 1 1 calc R U . . .
H5AB H 0.879020 0.587853 1.004115 0.021 Uiso 1 1 calc R U . . .
C6 C 0.7087(3) 0.5829(2) 1.0313(2) 0.0273(7) Uani 1 1 d D . . . .
H6A H 0.720218 0.512053 1.050411 0.033 Uiso 1 1 calc R U . . .
H6AB H 0.697853 0.628348 1.091262 0.033 Uiso 1 1 calc R U . . .
C7 C 0.5968(3) 0.5701(2) 0.9314(2) 0.0259(6) Uani 1 1 d D . . . .
H7A H 0.580789 0.499048 0.886049 0.031 Uiso 1 1 calc R U . . .
H7AB H 0.520777 0.579140 0.948620 0.031 Uiso 1 1 calc R U . . .
C8 C 0.6379(2) 0.6598(2) 0.8787(2) 0.0199(6) Uani 1 1 d D . . . .
H8A H 0.590672 0.645143 0.801995 0.024 Uiso 1 1 calc R U . . .
H8AB H 0.625922 0.729346 0.910695 0.024 Uiso 1 1 calc R U . . .
O3 O 0.8469(15) 0.7813(6) 0.7459(10) 0.0184(8) Uani 0.796(12) 1 d D U P B 1
C9 C 0.7609(5) 0.8465(3) 0.7668(4) 0.0212(10) Uani 0.796(12) 1 d D U P B 1
H9A H 0.763982 0.852466 0.841383 0.025 Uiso 0.796(12) 1 calc R U P B 1
H9AB H 0.674307 0.815375 0.720190 0.025 Uiso 0.796(12) 1 calc R U P B 1
C10 C 0.8070(6) 0.9552(3) 0.7431(5) 0.0289(11) Uani 0.796(12) 1 d D U P B 1
H10A H 0.736820 0.991568 0.715921 0.035 Uiso 0.796(12) 1 calc R U P B 1
H10B H 0.868645 1.001991 0.807327 0.035 Uiso 0.796(12) 1 calc R U P B 1
C11 C 0.8669(6) 0.9299(4) 0.6597(4) 0.0295(11) Uani 0.796(12) 1 d D U P B 1
H11A H 0.953040 0.972579 0.681462 0.035 Uiso 0.796(12) 1 calc R U P B 1
H11B H 0.818051 0.946134 0.591250 0.035 Uiso 0.796(12) 1 calc R U P B 1
C12 C 0.8676(6) 0.8093(4) 0.6507(4) 0.0276(12) Uani 0.796(12) 1 d D U P B 1
H12A H 0.800334 0.767724 0.586765 0.033 Uiso 0.796(12) 1 calc R U P B 1
H12B H 0.948695 0.795084 0.647309 0.033 Uiso 0.796(12) 1 calc R U P B 1
O3' O 0.842(6) 0.782(2) 0.747(4) 0.021(2) Uani 0.204(12) 1 d D U P B 2
C9' C 0.797(2) 0.8690(16) 0.7958(14) 0.025(2) Uani 0.204(12) 1 d D U P B 2
H9'A H 0.863507 0.911674 0.859598 0.030 Uiso 0.204(12) 1 calc R U P B 2
H9'B H 0.724351 0.839727 0.816213 0.030 Uiso 0.204(12) 1 calc R U P B 2
C10' C 0.760(2) 0.9371(15) 0.7123(14) 0.028(2) Uani 0.204(12) 1 d D U P B 2
H10C H 0.668535 0.920355 0.677081 0.034 Uiso 0.204(12) 1 calc R U P B 2
H10D H 0.786331 1.014317 0.744341 0.034 Uiso 0.204(12) 1 calc R U P B 2
C11' C 0.824(2) 0.9113(16) 0.6350(15) 0.030(2) Uani 0.204(12) 1 d D U P B 2
H11C H 0.882461 0.975937 0.632976 0.036 Uiso 0.204(12) 1 calc R U P B 2
H11D H 0.762606 0.884994 0.563395 0.036 Uiso 0.204(12) 1 calc R U P B 2
C12' C 0.896(2) 0.8241(18) 0.6716(18) 0.027(2) Uani 0.204(12) 1 d D U P B 2
H12C H 0.884233 0.766810 0.611243 0.032 Uiso 0.204(12) 1 calc R U P B 2
H12D H 0.985849 0.854798 0.705625 0.032 Uiso 0.204(12) 1 calc R U P B 2
O4 O 0.9100(8) 0.3083(8) 0.6240(6) 0.0189(17) Uani 0.664(10) 1 d D U P C 1
C13 C 1.0155(5) 0.3056(5) 0.7171(3) 0.0277(14) Uani 0.664(10) 1 d D U P C 1
H13A H 0.986991 0.263388 0.765100 0.033 Uiso 0.664(10) 1 calc R U P C 1
H13B H 1.056252 0.379295 0.756209 0.033 Uiso 0.664(10) 1 calc R U P C 1
C14 C 1.1049(6) 0.2533(9) 0.6759(6) 0.0294(17) Uani 0.664(10) 1 d D U P C 1
H14A H 1.167658 0.307764 0.663498 0.035 Uiso 0.664(10) 1 calc R U P C 1
H14B H 1.148412 0.210284 0.725831 0.035 Uiso 0.664(10) 1 calc R U P C 1
C15 C 1.0219(6) 0.1835(5) 0.5747(4) 0.0293(14) Uani 0.664(10) 1 d D U P C 1
H15A H 0.980970 0.114825 0.587271 0.035 Uiso 0.664(10) 1 calc R U P C 1
H15B H 1.068874 0.168053 0.525995 0.035 Uiso 0.664(10) 1 calc R U P C 1
C16 C 0.9276(8) 0.2508(7) 0.5314(6) 0.035(2) Uani 0.664(10) 1 d D U P C 1
H16A H 0.959654 0.301780 0.491666 0.042 Uiso 0.664(10) 1 calc R U P C 1
H16B H 0.848070 0.204715 0.483810 0.042 Uiso 0.664(10) 1 calc R U P C 1
O4' O 0.8877(17) 0.2937(17) 0.6139(12) 0.021(3) Uani 0.336(10) 1 d D U P C 2
C13' C 0.9554(12) 0.2486(11) 0.7027(9) 0.034(3) Uani 0.336(10) 1 d D U P C 2
H13C H 0.919871 0.171328 0.694405 0.041 Uiso 0.336(10) 1 calc R U P C 2
H13D H 0.953226 0.286778 0.770219 0.041 Uiso 0.336(10) 1 calc R U P C 2
C14' C 1.0856(13) 0.2651(18) 0.6988(9) 0.029(3) Uani 0.336(10) 1 d D U P C 2
H14C H 1.132677 0.215007 0.736282 0.034 Uiso 0.336(10) 1 calc R U P C 2
H14D H 1.131307 0.339842 0.729804 0.034 Uiso 0.336(10) 1 calc R U P C 2
C15' C 1.0632(11) 0.2408(12) 0.5812(8) 0.031(3) Uani 0.336(10) 1 d D U P C 2
H15C H 1.044905 0.162423 0.554951 0.037 Uiso 0.336(10) 1 calc R U P C 2
H15D H 1.136041 0.274934 0.563741 0.037 Uiso 0.336(10) 1 calc R U P C 2
C16' C 0.9507(13) 0.2894(13) 0.5357(11) 0.025(3) Uani 0.336(10) 1 d D U P C 2
H16C H 0.977181 0.362375 0.522893 0.030 Uiso 0.336(10) 1 calc R U P C 2
H16D H 0.894785 0.244310 0.468071 0.030 Uiso 0.336(10) 1 calc R U P C 2
O5 O 0.7322(4) 0.3963(3) 0.4584(2) 0.0179(8) Uani 0.850(11) 1 d D U P C 1
C17 C 0.7617(5) 0.4881(3) 0.4084(3) 0.0228(10) Uani 0.850(11) 1 d D U P C 1
H17A H 0.852889 0.508911 0.423744 0.027 Uiso 0.850(11) 1 calc R U P C 1
H17B H 0.731619 0.550604 0.434862 0.027 Uiso 0.850(11) 1 calc R U P C 1
C18 C 0.6956(6) 0.4510(5) 0.2907(3) 0.0264(12) Uani 0.850(11) 1 d D U P C 1
H18A H 0.747656 0.479140 0.249640 0.032 Uiso 0.850(11) 1 calc R U P C 1
H18B H 0.614733 0.474150 0.267888 0.032 Uiso 0.850(11) 1 calc R U P C 1
C19 C 0.6766(12) 0.3292(5) 0.2778(5) 0.0247(14) Uani 0.850(11) 1 d D U P C 1
H19A H 0.606713 0.293682 0.213005 0.030 Uiso 0.850(11) 1 calc R U P C 1
H19B H 0.753237 0.303995 0.276015 0.030 Uiso 0.850(11) 1 calc R U P C 1
C20 C 0.6465(11) 0.3097(4) 0.3761(5) 0.0210(11) Uani 0.850(11) 1 d D U P C 1
H20A H 0.558699 0.313404 0.367727 0.025 Uiso 0.850(11) 1 calc R U P C 1
H20B H 0.661016 0.238704 0.392714 0.025 Uiso 0.850(11) 1 calc R U P C 1
O5' O 0.705(3) 0.395(2) 0.4579(11) 0.020(3) Uani 0.150(11) 1 d D U P C 2
C17' C 0.697(3) 0.4831(15) 0.3989(14) 0.021(3) Uani 0.150(11) 1 d D U P C 2
H17C H 0.762277 0.546968 0.438326 0.025 Uiso 0.150(11) 1 calc R U P C 2
H17D H 0.614047 0.503086 0.384836 0.025 Uiso 0.150(11) 1 calc R U P C 2
C18' C 0.715(4) 0.440(3) 0.297(2) 0.022(3) Uani 0.150(11) 1 d D U P C 2
H18C H 0.658626 0.463141 0.236390 0.027 Uiso 0.150(11) 1 calc R U P C 2
H18D H 0.802575 0.465320 0.300068 0.027 Uiso 0.150(11) 1 calc R U P C 2
C19' C 0.686(8) 0.319(3) 0.286(3) 0.023(3) Uani 0.150(11) 1 d D U P C 2
H19C H 0.760574 0.289320 0.284994 0.027 Uiso 0.150(11) 1 calc R U P C 2
H19D H 0.617147 0.286973 0.219837 0.027 Uiso 0.150(11) 1 calc R U P C 2
C20' C 0.650(7) 0.296(2) 0.381(3) 0.021(3) Uani 0.150(11) 1 d D U P C 2
H20C H 0.558134 0.279543 0.362607 0.025 Uiso 0.150(11) 1 calc R U P C 2
H20D H 0.684092 0.235018 0.407966 0.025 Uiso 0.150(11) 1 calc R U P C 2
O6 O 0.6354(19) 0.2799(18) 0.592(4) 0.026(5) Uani 0.314(13) 1 d D U P C 1
C21 C 0.5048(19) 0.2864(16) 0.5645(15) 0.034(4) Uani 0.314(13) 1 d D U P C 1
H21A H 0.458899 0.252273 0.489971 0.041 Uiso 0.314(13) 1 calc R U P C 1
H21B H 0.495833 0.362216 0.574335 0.041 Uiso 0.314(13) 1 calc R U P C 1
C22 C 0.4559(13) 0.2273(13) 0.6381(13) 0.042(3) Uani 0.314(13) 1 d D U P C 1
H22A H 0.366659 0.193046 0.604260 0.050 Uiso 0.314(13) 1 calc R U P C 1
H22B H 0.466604 0.276038 0.704409 0.050 Uiso 0.314(13) 1 calc R U P C 1
C23 C 0.536(2) 0.1439(16) 0.658(2) 0.047(5) Uani 0.314(13) 1 d D U P C 1
H23A H 0.561445 0.137673 0.734070 0.057 Uiso 0.314(13) 1 calc R U P C 1
H23B H 0.489314 0.072961 0.615865 0.057 Uiso 0.314(13) 1 calc R U P C 1
C24 C 0.650(2) 0.179(2) 0.628(3) 0.031(4) Uani 0.314(13) 1 d D U P C 1
H24A H 0.727219 0.189487 0.689634 0.037 Uiso 0.314(13) 1 calc R U P C 1
H24B H 0.654695 0.125108 0.571010 0.037 Uiso 0.314(13) 1 calc R U P C 1
O6' O 0.6362(9) 0.2822(8) 0.6035(16) 0.0242(19) Uani 0.686(13) 1 d D U P C 2
C21' C 0.5116(9) 0.2940(7) 0.6012(8) 0.040(2) Uani 0.686(13) 1 d D U P C 2
H21C H 0.474691 0.334311 0.545563 0.048 Uiso 0.686(13) 1 calc R U P C 2
H21D H 0.513131 0.331613 0.670306 0.048 Uiso 0.686(13) 1 calc R U P C 2
C22' C 0.4399(5) 0.1801(5) 0.5772(7) 0.051(2) Uani 0.686(13) 1 d D U P C 2
H22C H 0.368170 0.175117 0.603671 0.061 Uiso 0.686(13) 1 calc R U P C 2
H22D H 0.408887 0.152183 0.500205 0.061 Uiso 0.686(13) 1 calc R U P C 2
C23' C 0.5331(9) 0.1195(7) 0.6342(9) 0.048(2) Uani 0.686(13) 1 d D U P C 2
H23C H 0.519310 0.046244 0.593796 0.057 Uiso 0.686(13) 1 calc R U P C 2
H23D H 0.527459 0.113998 0.705187 0.057 Uiso 0.686(13) 1 calc R U P C 2
C24' C 0.6575(10) 0.1842(11) 0.6427(13) 0.046(3) Uani 0.686(13) 1 d D U P C 2
H24C H 0.712977 0.201206 0.717287 0.056 Uiso 0.686(13) 1 calc R U P C 2
H24D H 0.697607 0.143103 0.600325 0.056 Uiso 0.686(13) 1 calc R U P C 2

loop_
_atom_site_aniso_label
_atom_site_aniso_U_11
_atom_site_aniso_U_22
_atom_site_aniso_U_33
_atom_site_aniso_U_23
_atom_site_aniso_U_13
_atom_site_aniso_U_12
Sb1 0.02046(10) 0.01466(10) 0.03223(12) 0.00257(8) 0.01155(8) 0.00370(7)
Cl1 0.0271(5) 0.0185(8) 0.0376(12) 0.0021(6) 0.0170(7) 0.0001(6)
Cl2 0.0245(11) 0.0215(4) 0.0299(15) 0.0043(11) 0.0101(10) 0.0074(7)
Br3 0.0293(7) 0.0287(3) 0.0330(5) 0.0005(3) 0.0074(4) 0.0062(5)
Br4 0.0236(4) 0.0223(2) 0.0343(6) 0.0033(4) 0.0132(4) 0.0097(2)
Br1 0.0271(5) 0.0185(8) 0.0376(12) 0.0021(6) 0.0170(7) 0.0001(6)
Br2 0.0245(11) 0.0215(4) 0.0299(15) 0.0043(11) 0.0101(10) 0.0074(7)
Cl3 0.0293(7) 0.0287(3) 0.0330(5) 0.0005(3) 0.0074(4) 0.0062(5)
Cl4 0.0236(4) 0.0223(2) 0.0343(6) 0.0033(4) 0.0132(4) 0.0097(2)
Mg1 0.0182(4) 0.0146(4) 0.0128(4) 0.0044(3) 0.0054(3) 0.0045(3)
Mg2 0.0249(5) 0.0168(5) 0.0128(4) 0.0037(3) 0.0046(4) 0.0058(4)
Cl5 0.0232(3) 0.0211(3) 0.0159(3) 0.0033(3) 0.0094(3) 0.0046(3)
Cl6 0.0287(3) 0.0158(3) 0.0134(3) 0.0051(2) 0.0068(3) 0.0059(3)
Cl7 0.0212(3) 0.0215(3) 0.0157(3) 0.0033(3) 0.0021(3) 0.0068(3)
O1 0.0164(9) 0.0151(9) 0.0176(9) 0.0036(7) 0.0034(7) 0.0043(7)
C1 0.0215(13) 0.0234(14) 0.0179(14) 0.0059(11) 0.0034(11) 0.0104(11)
C2 0.0181(13) 0.0331(17) 0.0258(15) 0.0090(13) 0.0040(12) 0.0023(12)
C3 0.0323(16) 0.0204(15) 0.0227(15) 0.0009(12) 0.0055(13) -0.0050(12)
C4 0.0281(15) 0.0127(13) 0.0272(15) -0.0002(11) 0.0067(12) -0.0001(11)
O2 0.0171(9) 0.0209(9) 0.0123(9) 0.0073(7) 0.0050(7) 0.0077(7)
C5 0.0237(13) 0.0176(13) 0.0105(12) 0.0063(10) 0.0019(11) 0.0053(11)
C6 0.0309(16) 0.0390(18) 0.0238(15) 0.0192(13) 0.0148(13) 0.0189(13)
C7 0.0278(15) 0.0270(16) 0.0270(16) 0.0112(12) 0.0123(13) 0.0063(12)
C8 0.0187(13) 0.0274(15) 0.0184(14) 0.0099(11) 0.0087(11) 0.0091(11)
O3 0.027(2) 0.0188(14) 0.0168(14) 0.0104(12) 0.0118(13) 0.0105(12)
C9 0.025(2) 0.0174(19) 0.025(2) 0.0072(16) 0.0102(17) 0.0079(16)
C10 0.031(3) 0.022(2) 0.040(3) 0.0108(18) 0.017(2) 0.0114(17)
C11 0.038(3) 0.027(2) 0.029(2) 0.0148(18) 0.015(2) 0.0068(19)
C12 0.042(3) 0.028(2) 0.024(2) 0.0151(18) 0.020(2) 0.012(2)
O3' 0.031(4) 0.020(4) 0.020(4) 0.010(4) 0.014(4) 0.010(4)
C9' 0.030(5) 0.021(4) 0.030(4) 0.007(4) 0.013(4) 0.016(4)
C10' 0.035(5) 0.020(4) 0.032(4) 0.009(4) 0.010(4) 0.011(4)
C11' 0.043(5) 0.022(4) 0.027(4) 0.012(4) 0.012(4) 0.006(4)
C12' 0.040(4) 0.024(4) 0.023(4) 0.009(4) 0.016(4) 0.006(4)
O4 0.020(3) 0.023(3) 0.012(2) 0.0020(19) 0.0014(17) 0.008(2)
C13 0.026(3) 0.033(3) 0.017(2) -0.002(2) -0.0041(19) 0.017(3)
C14 0.028(3) 0.025(3) 0.038(4) 0.006(3) 0.010(2) 0.013(2)
C15 0.041(3) 0.031(3) 0.020(2) 0.004(2) 0.011(2) 0.017(3)
C16 0.047(4) 0.047(5) 0.016(3) 0.002(3) 0.011(3) 0.025(4)
O4' 0.036(7) 0.019(6) 0.016(5) 0.006(4) 0.016(5) 0.011(6)
C13' 0.052(7) 0.037(6) 0.032(5) 0.023(5) 0.025(5) 0.028(5)
C14' 0.043(6) 0.030(7) 0.011(5) 0.006(5) 0.003(4) 0.012(6)
C15' 0.034(6) 0.050(8) 0.018(5) 0.007(5) 0.016(4) 0.022(5)
C16' 0.021(5) 0.047(9) 0.009(4) 0.003(5) 0.007(4) 0.011(5)
O5 0.022(2) 0.0167(12) 0.0126(11) 0.0025(9) 0.0033(10) 0.0022(12)
C17 0.030(2) 0.0201(16) 0.0165(15) 0.0064(12) 0.0045(15) 0.0035(15)
C18 0.032(3) 0.028(2) 0.0154(16) 0.0060(14) 0.0025(16) 0.0056(17)
C19 0.025(3) 0.029(2) 0.0156(19) -0.0013(16) 0.003(2) 0.003(2)
C20 0.0211(17) 0.0185(19) 0.0173(17) 0.0004(15) 0.0001(15) 0.002(2)
O5' 0.023(5) 0.019(4) 0.015(4) 0.006(3) 0.003(4) 0.004(4)
C17' 0.025(5) 0.021(4) 0.015(4) 0.007(3) 0.003(4) 0.005(4)
C18' 0.026(5) 0.025(4) 0.015(4) 0.007(4) 0.005(4) 0.008(4)
C19' 0.025(5) 0.022(4) 0.017(4) 0.002(4) 0.001(4) 0.005(4)
C20' 0.021(5) 0.021(4) 0.016(4) 0.000(4) 0.002(4) 0.003(4)
O6 0.033(6) 0.019(7) 0.021(10) 0.011(6) 0.002(6) 0.000(6)
C21 0.033(6) 0.028(7) 0.038(9) 0.018(6) 0.007(6) -0.005(5)
C22 0.058(7) 0.041(7) 0.042(7) 0.025(6) 0.029(6) 0.017(6)
C23 0.072(9) 0.029(9) 0.068(11) 0.030(8) 0.050(8) 0.015(6)
C24 0.050(8) 0.016(8) 0.034(8) 0.010(6) 0.022(7) 0.010(6)
O6' 0.029(3) 0.021(4) 0.018(4) 0.006(2) 0.002(2) 0.003(3)
C21' 0.033(3) 0.039(3) 0.052(6) 0.024(4) 0.012(4) 0.010(3)
C22' 0.039(3) 0.048(4) 0.059(5) 0.020(3) 0.012(3) -0.008(3)
C23' 0.064(4) 0.026(4) 0.061(5) 0.017(4) 0.030(4) 0.007(3)
C24' 0.046(4) 0.027(5) 0.057(7) 0.025(4) 0.001(4) 0.003(3)

loop_
_atom_type_symbol
_atom_type_description
_atom_type_scat_dispersion_real
_atom_type_scat_dispersion_imag
_atom_type_scat_source
C C 0.0015 0.0009 'International Tables Vol C Tables 4.2.6.8 and 6.1.1.4'
H H 0.0000 0.0000 'International Tables Vol C Tables 4.2.6.8 and 6.1.1.4'
O O 0.0056 0.0036 'International Tables Vol C Tables 4.2.6.8 and 6.1.1.4'
Mg Mg 0.0298 0.0220 'International Tables Vol C Tables 4.2.6.8 and 6.1.1.4'
Cl Cl 0.0998 0.0984 'International Tables Vol C Tables 4.2.6.8 and 6.1.1.4'
Br Br 0.1811 1.6452 'International Tables Vol C Tables 4.2.6.8 and 6.1.1.4'
Sb Sb -1.0547 1.0104 'International Tables Vol C Tables 4.2.6.8 and 6.1.1.4'

loop_
_geom_angle_atom_site_label_1
_geom_angle_atom_site_label_2
_geom_angle_atom_site_label_3
_geom_angle
_geom_angle_site_symmetry_1
_geom_angle_site_symmetry_3
_geom_angle_publ_flag
Cl1 Sb1 Cl2 90.47(15) . . ?
Cl3 Sb1 Br1 88.4(5) . . ?
Cl3 Sb1 Br2 90.6(3) . . ?
Br1 Sb1 Br2 91.1(4) . . ?
Cl1 Sb1 Br3 92.63(11) . . ?
Cl2 Sb1 Br3 93.13(8) . . ?
Cl1 Sb1 Cl4 86.0(4) . 2_677 ?
Cl3 Sb1 Cl4 174.8(4) . 2_677 ?
Cl2 Sb1 Cl4 87.9(3) . 2_677 ?
Br1 Sb1 Cl4 90.3(5) . 2_677 ?
Br2 Sb1 Cl4 94.6(4) . 2_677 ?
Br3 Sb1 Cl4 178.4(4) . 2_677 ?
Cl1 Sb1 Br4 87.11(11) . . ?
Cl2 Sb1 Br4 175.11(8) . . ?
Br3 Sb1 Br4 91.23(5) . . ?
O1 Mg1 O2 87.50(7) . . ?
O1 Mg1 O3 87.5(5) . . ?
O2 Mg1 O3 91.33(18) . . ?
O1 Mg1 O3' 88(2) . . ?
O2 Mg1 O3' 89.7(7) . . ?
O1 Mg1 Cl7 174.78(6) . . ?
O2 Mg1 Cl7 97.55(6) . . ?
O3 Mg1 Cl7 91.0(5) . . ?
O3' Mg1 Cl7 90(2) . . ?
O1 Mg1 Cl5 90.09(6) . . ?
O2 Mg1 Cl5 171.95(6) . . ?
O3 Mg1 Cl5 96.24(17) . . ?
O3' Mg1 Cl5 97.9(7) . . ?
Cl7 Mg1 Cl5 85.09(4) . . ?
O1 Mg1 Cl6 96.32(6) . . ?
O2 Mg1 Cl6 88.60(6) . . ?
O3 Mg1 Cl6 176.2(5) . . ?
O3' Mg1 Cl6 175.0(18) . . ?
Cl7 Mg1 Cl6 85.19(4) . . ?
Cl5 Mg1 Cl6 84.03(4) . . ?
O1 Mg1 Mg2 125.64(6) . . ?
O2 Mg1 Mg2 125.40(6) . . ?
O3 Mg1 Mg2 127.2(4) . . ?
O3' Mg1 Mg2 127.9(15) . . ?
Cl7 Mg1 Mg2 52.04(3) . . ?
Cl5 Mg1 Mg2 50.97(3) . . ?
Cl6 Mg1 Mg2 50.33(3) . . ?
O5 Mg2 O6 86.7(12) . . ?
O5' Mg2 O4' 94.9(9) . . ?
O5' Mg2 O6' 84.9(9) . . ?
O4' Mg2 O6' 85.6(7) . . ?
O5 Mg2 O4 91.8(2) . . ?
O6 Mg2 O4 91.7(8) . . ?
O5 Mg2 Cl6 176.48(13) . . ?
O5' Mg2 Cl6 169.7(8) . . ?
O6 Mg2 Cl6 95.0(12) . . ?
O4' Mg2 Cl6 94.1(4) . . ?
O6' Mg2 Cl6 90.9(6) . . ?
O4 Mg2 Cl6 91.2(2) . . ?
O5 Mg2 Cl5 93.13(12) . . ?
O5' Mg2 Cl5 98.9(7) . . ?
O6 Mg2 Cl5 179.7(10) . . ?
O4' Mg2 Cl5 95.7(7) . . ?
O6' Mg2 Cl5 175.9(6) . . ?
O4 Mg2 Cl5 88.5(3) . . ?
Cl6 Mg2 Cl5 85.11(4) . . ?
O5 Mg2 Cl7 92.03(13) . . ?
O5' Mg2 Cl7 86.2(8) . . ?
O6 Mg2 Cl7 95.8(8) . . ?
O4' Mg2 Cl7 178.8(5) . . ?
O6' Mg2 Cl7 94.7(4) . . ?
O4 Mg2 Cl7 171.7(3) . . ?
Cl6 Mg2 Cl7 84.75(4) . . ?
Cl5 Mg2 Cl7 83.93(4) . . ?
O5 Mg2 Mg1 125.08(13) . . ?
O5' Mg2 Mg1 124.4(7) . . ?
O6 Mg2 Mg1 128.7(11) . . ?
O4' Mg2 Mg1 128.7(6) . . ?
O6' Mg2 Mg1 125.2(5) . . ?
O4 Mg2 Mg1 121.9(3) . . ?
Cl6 Mg2 Mg1 51.56(3) . . ?
Cl5 Mg2 Mg1 51.20(3) . . ?
Cl7 Mg2 Mg1 50.23(3) . . ?
Mg2 Cl5 Mg1 77.83(4) . . ?
Mg2 Cl6 Mg1 78.11(4) . . ?
Mg1 Cl7 Mg2 77.74(4) . . ?
C4 O1 C1 109.57(18) . . ?
C4 O1 Mg1 124.92(15) . . ?
C1 O1 Mg1 125.14(14) . . ?
O1 C1 C2 105.5(2) . . ?
C1 C2 C3 102.7(2) . . ?
C4 C3 C2 102.3(2) . . ?
O1 C4 C3 104.3(2) . . ?
C8 O2 C5 107.11(17) . . ?
C8 O2 Mg1 125.46(14) . . ?
C5 O2 Mg1 121.75(14) . . ?
O2 C5 C6 106.26(19) . . ?
C7 C6 C5 104.8(2) . . ?
C8 C7 C6 102.4(2) . . ?
O2 C8 C7 103.91(19) . . ?
C12 O3 C9 105.4(5) . . ?
C12 O3 Mg1 121.9(5) . . ?
C9 O3 Mg1 123.5(5) . . ?
O3 C9 C10 104.0(5) . . ?
C11 C10 C9 104.6(3) . . ?
C10 C11 C12 105.4(3) . . ?
O3 C12 C11 104.6(4) . . ?
C12' O3' C9' 107.5(13) . . ?
C12' O3' Mg1 122.5(14) . . ?
C9' O3' Mg1 129.8(14) . . ?
O3' C9' C10' 105.4(14) . . ?
C11' C10' C9' 106.6(10) . . ?
C10' C11' C12' 106.8(11) . . ?
O3' C12' C11' 104.8(15) . . ?
C16 O4 C13 108.3(5) . . ?
C16 O4 Mg2 125.2(5) . . ?
C13 O4 Mg2 124.9(5) . . ?
O4 C13 C14 106.1(5) . . ?
C15 C14 C13 103.2(5) . . ?
C14 C15 C16 102.7(5) . . ?
O4 C16 C15 105.0(5) . . ?
C16' O4' C13' 108.7(9) . . ?
C16' O4' Mg2 118.9(11) . . ?
C13' O4' Mg2 126.2(9) . . ?
O4' C13' C14' 103.9(10) . . ?
C13' C14' C15' 102.0(9) . . ?
C14' C15' C16' 102.6(9) . . ?
O4' C16' C15' 106.0(9) . . ?
C20 O5 C17 108.2(3) . . ?
C20 O5 Mg2 128.8(3) . . ?
C17 O5 Mg2 121.9(3) . . ?
O5 C17 C18 106.0(3) . . ?
C17 C18 C19 103.2(4) . . ?
C20 C19 C18 101.5(3) . . ?
O5 C20 C19 103.9(4) . . ?
C20' O5' C17' 106.7(16) . . ?
C20' O5' Mg2 127(2) . . ?
C17' O5' Mg2 125.9(16) . . ?
O5' C17' C18' 104.6(13) . . ?
C19' C18' C17' 105.5(13) . . ?
C18' C19' C20' 106.3(13) . . ?
O5' C20' C19' 104.1(16) . . ?
C24 O6 C21 108.5(11) . . ?
C24 O6 Mg2 124.3(19) . . ?
C21 O6 Mg2 124.7(15) . . ?
O6 C21 C22 105.7(14) . . ?
C21 C22 C23 102.7(10) . . ?
C24 C23 C22 108.0(10) . . ?
O6 C24 C23 105.2(12) . . ?
C24' O6' C21' 107.1(6) . . ?
C24' O6' Mg2 122.6(9) . . ?
C21' O6' Mg2 124.2(7) . . ?
O6' C21' C22' 103.7(6) . . ?
C23' C22' C21' 104.1(6) . . ?
C22' C23' C24' 104.7(6) . . ?
O6' C24' C23' 107.7(6) . . ?

loop_
_geom_bond_atom_site_label_1
_geom_bond_atom_site_label_2
_geom_bond_distance
_geom_bond_site_symmetry_2
_geom_bond_publ_flag
Sb1 Cl1 2.361(3) . ?
Sb1 Cl3 2.468(12) . ?
Sb1 Cl2 2.516(4) . ?
Sb1 Br1 2.565(10) . ?
Sb1 Br2 2.595(9) . ?
Sb1 Br3 2.601(2) . ?
Sb1 Cl4 2.845(12) 2_677 ?
Sb1 Br4 2.8763(18) . ?
Mg1 O1 2.0551(19) . ?
Mg1 O2 2.0774(18) . ?
Mg1 O3 2.082(4) . ?
Mg1 O3' 2.091(12) . ?
Mg1 Cl7 2.4786(13) . ?
Mg1 Cl5 2.5127(11) . ?
Mg1 Cl6 2.5224(11) . ?
Mg1 Mg2 3.1514(14) . ?
Mg2 O5 2.063(3) . ?
Mg2 O5' 2.070(13) . ?
Mg2 O6 2.077(13) . ?
Mg2 O4' 2.080(11) . ?
Mg2 O6' 2.082(6) . ?
Mg2 O4 2.113(6) . ?
Mg2 Cl6 2.4791(12) . ?
Mg2 Cl5 2.5042(12) . ?
Mg2 Cl7 2.5427(11) . ?
O1 C4 1.451(3) . ?
O1 C1 1.461(3) . ?
C1 C2 1.513(4) . ?
C2 C3 1.517(4) . ?
C3 C4 1.510(4) . ?
O2 C8 1.446(3) . ?
O2 C5 1.461(3) . ?
C5 C6 1.528(4) . ?
C6 C7 1.525(4) . ?
C7 C8 1.511(4) . ?
O3 C12 1.452(6) . ?
O3 C9 1.456(7) . ?
C9 C10 1.519(5) . ?
C10 C11 1.516(5) . ?
C11 C12 1.537(6) . ?
O3' C12' 1.460(14) . ?
O3' C9' 1.463(14) . ?
C9' C10' 1.509(13) . ?
C10' C11' 1.483(13) . ?
C11' C12' 1.528(13) . ?
O4 C16 1.458(8) . ?
O4 C13 1.465(7) . ?
C13 C14 1.512(7) . ?
C14 C15 1.490(8) . ?
C15 C16 1.512(7) . ?
O4' C16' 1.451(12) . ?
O4' C13' 1.455(12) . ?
C13' C14' 1.496(12) . ?
C14' C15' 1.513(11) . ?
C15' C16' 1.515(11) . ?
O5 C20 1.459(5) . ?
O5 C17 1.470(4) . ?
C17 C18 1.515(5) . ?
C18 C19 1.522(5) . ?
C19 C20 1.508(5) . ?
O5' C20' 1.454(14) . ?
O5' C17' 1.458(13) . ?
C17' C18' 1.510(14) . ?
C18' C19' 1.507(14) . ?
C19' C20' 1.509(14) . ?
O6 C24 1.450(12) . ?
O6 C21 1.451(13) . ?
C21 C22 1.506(12) . ?
C22 C23 1.515(13) . ?
C23 C24 1.508(13) . ?
O6' C24' 1.447(7) . ?
O6' C21' 1.455(8) . ?
C21' C22' 1.503(9) . ?
C22' C23' 1.498(8) . ?
C23' C24' 1.501(9) . ?

loop_
_geom_torsion_atom_site_label_1
_geom_torsion_atom_site_label_2
_geom_torsion_atom_site_label_3
_geom_torsion_atom_site_label_4
_geom_torsion
_geom_torsion_site_symmetry_1
_geom_torsion_site_symmetry_2
_geom_torsion_site_symmetry_3
_geom_torsion_site_symmetry_4
_geom_torsion_publ_flag
C4 O1 C1 C2 -5.0(3) . . . . ?
Mg1 O1 C1 C2 168.25(16) . . . . ?
O1 C1 C2 C3 27.3(3) . . . . ?
C1 C2 C3 C4 -38.6(3) . . . . ?
C1 O1 C4 C3 -19.5(3) . . . . ?
Mg1 O1 C4 C3 167.17(16) . . . . ?
C2 C3 C4 O1 36.0(3) . . . . ?
C8 O2 C5 C6 19.9(3) . . . . ?
Mg1 O2 C5 C6 -134.80(18) . . . . ?
O2 C5 C6 C7 4.9(3) . . . . ?
C5 C6 C7 C8 -26.3(3) . . . . ?
C5 O2 C8 C7 -37.1(2) . . . . ?
Mg1 O2 C8 C7 116.46(19) . . . . ?
C6 C7 C8 O2 38.8(3) . . . . ?
C12 O3 C9 C10 -40.8(13) . . . . ?
Mg1 O3 C9 C10 172.0(9) . . . . ?
O3 C9 C10 C11 29.0(9) . . . . ?
C9 C10 C11 C12 -7.3(4) . . . . ?
C9 O3 C12 C11 35.9(13) . . . . ?
Mg1 O3 C12 C11 -176.3(8) . . . . ?
C10 C11 C12 O3 -16.8(9) . . . . ?
C12' O3' C9' C10' 30(5) . . . . ?
Mg1 O3' C9' C10' -155(4) . . . . ?
O3' C9' C10' C11' -19(3) . . . . ?
C9' C10' C11' C12' 2(2) . . . . ?
C9' O3' C12' C11' -29(5) . . . . ?
Mg1 O3' C12' C11' 156(4) . . . . ?
C10' C11' C12' O3' 16(4) . . . . ?
C16 O4 C13 C14 5.4(10) . . . . ?
Mg2 O4 C13 C14 -160.6(8) . . . . ?
O4 C13 C14 C15 -27.1(9) . . . . ?
C13 C14 C15 C16 37.5(8) . . . . ?
C13 O4 C16 C15 18.2(10) . . . . ?
Mg2 O4 C16 C15 -175.9(7) . . . . ?
C14 C15 C16 O4 -34.8(8) . . . . ?
C16' O4' C13' C14' 25.5(19) . . . . ?
Mg2 O4' C13' C14' -126.2(17) . . . . ?
O4' C13' C14' C15' -39.5(16) . . . . ?
C13' C14' C15' C16' 38.4(15) . . . . ?
C13' O4' C16' C15' -1(2) . . . . ?
Mg2 O4' C16' C15' 153.1(12) . . . . ?
C14' C15' C16' O4' -23.5(17) . . . . ?
C20 O5 C17 C18 -3.1(6) . . . . ?
Mg2 O5 C17 C18 -172.1(4) . . . . ?
O5 C17 C18 C19 -22.1(6) . . . . ?
C17 C18 C19 C20 38.0(7) . . . . ?
C17 O5 C20 C19 27.5(7) . . . . ?
Mg2 O5 C20 C19 -164.6(5) . . . . ?
C18 C19 C20 O5 -40.4(8) . . . . ?
C20' O5' C17' C18' -35(4) . . . . ?
Mg2 O5' C17' C18' 145(3) . . . . ?
O5' C17' C18' C19' 20(4) . . . . ?
C17' C18' C19' C20' 1(5) . . . . ?
C17' O5' C20' C19' 35(5) . . . . ?
Mg2 O5' C20' C19' -144(4) . . . . ?
C18' C19' C20' O5' -22(6) . . . . ?
C24 O6 C21 C22 32(3) . . . . ?
Mg2 O6 C21 C22 -130(3) . . . . ?
O6 C21 C22 C23 -30(2) . . . . ?
C21 C22 C23 C24 18(2) . . . . ?
C21 O6 C24 C23 -20(4) . . . . ?
Mg2 O6 C24 C23 143(3) . . . . ?
C22 C23 C24 O6 0(3) . . . . ?
C24' O6' C21' C22' -32.4(15) . . . . ?
Mg2 O6' C21' C22' 174.6(12) . . . . ?
O6' C21' C22' C23' 35.7(11) . . . . ?
C21' C22' C23' C24' -25.5(11) . . . . ?
C21' O6' C24' C23' 16.5(18) . . . . ?
Mg2 O6' C24' C23' 170.0(11) . . . . ?
C22' C23' C24' O6' 6.1(15) . . . . ?
